data_7019352
loop_
_publ_author_name
'Kumar, Pankaj'
'Gorai, Sukhamoy'
'Kumar Santra, Manas'
'Mondal, Biplab'
'Manna, Debasis'

_publ_section_title
;
 DNA binding, nuclease activity and cytotoxicity studies of Cu(ii)
 complexes of tridentate ligands.
;
_journal_issue 25
_journal_name_full 'Dalton transactions (Cambridge, England : 2003)'
_journal_page_first 7573
_journal_page_last 7581
_journal_paper_doi 10.1039/c2dt30232b
_journal_volume 41
_journal_year 2012
_chemical_formula_moiety 'C13 H17 Cl2 Cu N5 O8'
_chemical_formula_sum 'C13 H17 Cl2 Cu N5 O8'
_chemical_formula_weight 505.77
_space_group_IT_number 14
_symmetry_cell_setting monoclinic
_symmetry_Int_Tables_number 14
_symmetry_space_group_name_Hall '-P 2ybc'
_symmetry_space_group_name_H-M 'P 1 21/c 1'
_atom_sites_solution_hydrogens geom
_atom_sites_solution_primary direct
_atom_sites_solution_secondary difmap
_audit_creation_method SHELXL-97
_cell_angle_alpha 90.00
_cell_angle_beta 94.4430(10)
_cell_angle_gamma 90.00
_cell_formula_units_Z 4
_cell_length_a 9.5238(2)
_cell_length_b 8.5809(2)
_cell_length_c 23.5778(5)
_cell_measurement_temperature 296(2)
_cell_volume 1921.05(7)
_computing_cell_refinement 'Bruker SMART'
_computing_data_collection 'Bruker SMART'
_computing_data_reduction 'Bruker SMART'
_computing_molecular_graphics 'Bruker SHELXTL'
_computing_publication_material 'Bruker SHELXTL'
_computing_structure_refinement 'Bruker SHELXTL'
_computing_structure_solution 'Bruker SHELXTL'
_diffrn_ambient_temperature 296(2)
_diffrn_measured_fraction_theta_full 0.997
_diffrn_measured_fraction_theta_max 0.997
_diffrn_measurement_device_type 'CCD area detector'
_diffrn_measurement_method 'phi and omega scans'
_diffrn_radiation_monochromator graphite
_diffrn_radiation_type MoK\a
_diffrn_radiation_wavelength 0.71073
_diffrn_reflns_av_R_equivalents 0.0262
_diffrn_reflns_av_sigmaI/netI 0.0203
_diffrn_reflns_limit_h_max 12
_diffrn_reflns_limit_h_min -12
_diffrn_reflns_limit_k_max 11
_diffrn_reflns_limit_k_min -9
_diffrn_reflns_limit_l_max 27
_diffrn_reflns_limit_l_min -31
_diffrn_reflns_number 22339
_diffrn_reflns_theta_full 28.38
_diffrn_reflns_theta_max 28.38
_diffrn_reflns_theta_min 1.73
_diffrn_source 'fine-focus sealed tube'
_exptl_absorpt_coefficient_mu 1.469
_exptl_absorpt_correction_T_max 0.971
_exptl_absorpt_correction_T_min 0.948
_exptl_absorpt_correction_type multi-scan
_exptl_absorpt_process_details SADBAS
_exptl_crystal_colour blue
_exptl_crystal_density_diffrn 1.749
_exptl_crystal_density_method 'not measured'
_exptl_crystal_description cube
_exptl_crystal_F_000 1028
_exptl_crystal_recrystallization_method 'solvent evapoation'
_exptl_crystal_size_max 0.04
_exptl_crystal_size_mid 0.03
_exptl_crystal_size_min 0.02
_refine_diff_density_max 0.997
_refine_diff_density_min -0.598
_refine_diff_density_rms 0.089
_refine_ls_extinction_method none
_refine_ls_goodness_of_fit_ref 0.859
_refine_ls_hydrogen_treatment mixed
_refine_ls_matrix_type full
_refine_ls_number_parameters 271
_refine_ls_number_reflns 4797
_refine_ls_number_restraints 40
_refine_ls_restrained_S_all 0.986
_refine_ls_R_factor_all 0.0553
_refine_ls_R_factor_gt 0.0457
_refine_ls_shift/su_max 0.000
_refine_ls_shift/su_mean 0.000
_refine_ls_structure_factor_coef Fsqd
_refine_ls_weighting_details 'calc w=1/[\s^2^(Fo^2^)+(0.0900P)^2^+3.5719P] where P=(Fo^2^+2Fc^2^)/3'
_refine_ls_weighting_scheme calc
_refine_ls_wR_factor_gt 0.1287
_refine_ls_wR_factor_ref 0.1380
_reflns_number_gt 3964
_reflns_number_total 4797
_reflns_threshold_expression >2sigma(I)
_cod_data_source_file c2dt30232b.txt
_cod_data_source_block 11
_cod_original_sg_symbol_H-M 'P 21/c'
_cod_database_code 7019352

loop_
_symmetry_equiv_pos_as_xyz
'x, y, z'
'-x, y+1/2, -z+1/2'
'-x, -y, -z'
'x, -y-1/2, z-1/2'

loop_
_atom_site_label
_atom_site_type_symbol
_atom_site_fract_x
_atom_site_fract_y
_atom_site_fract_z
_atom_site_U_iso_or_equiv
_atom_site_adp_type
_atom_site_occupancy
_atom_site_symmetry_multiplicity
_atom_site_calc_flag
_atom_site_refinement_flags
Cu1 Cu 0.30091(4) 0.81816(5) 0.128745(16) 0.03709(15) Uani 1 1 d .
Cl1 Cl 0.54461(9) 0.44771(11) 0.13015(4) 0.0443(2) Uani 1 1 d .
N1 N 0.1726(3) 0.6997(3) 0.17621(11) 0.0337(5) Uani 1 1 d .
N2 N 0.2286(3) 0.7256(3) 0.05350(12) 0.0362(6) Uani 1 1 d .
N3 N 0.4612(3) 0.8730(4) 0.08658(12) 0.0402(6) Uani 1 1 d .
C10 C 0.6676(4) 0.9196(5) 0.05236(18) 0.0506(9) Uani 1 1 d .
N5 N 0.3448(3) 0.9836(4) 0.18818(13) 0.0455(7) Uani 1 1 d .
C9 C 0.4643(3) 0.8006(4) 0.03768(14) 0.0366(7) Uani 1 1 d .
N4 N 0.5873(3) 0.8266(4) 0.01541(14) 0.0449(7) Uani 1 1 d .
H15 H 0.6117 0.7911 -0.0165 0.054 Uiso 1 1 calc R
C6 C 0.0167(3) 0.6205(5) 0.09307(15) 0.0430(8) Uani 1 1 d .
H6A H -0.0229 0.7214 0.0824 0.052 Uiso 1 1 calc R
H6B H -0.0561 0.5429 0.0849 0.052 Uiso 1 1 calc R
C8 C 0.3443(4) 0.7007(4) 0.01564(15) 0.0392(7) Uani 1 1 d .
H8A H 0.3138 0.7297 -0.0231 0.047 Uiso 1 1 calc R
H8B H 0.3723 0.5920 0.0161 0.047 Uiso 1 1 calc R
C1 C 0.2105(4) 0.6950(4) 0.23239(15) 0.0397(7) Uani 1 1 d .
H1 H 0.2920 0.7470 0.2460 0.048 Uiso 1 1 calc R
C7 C 0.1383(4) 0.5868(4) 0.05672(15) 0.0422(7) Uani 1 1 d .
H7A H 0.1936 0.5006 0.0730 0.051 Uiso 1 1 calc R
H7B H 0.1016 0.5570 0.0187 0.051 Uiso 1 1 calc R
C2 C 0.1344(4) 0.6172(5) 0.27052(16) 0.0465(8) Uani 1 1 d .
H2 H 0.1628 0.6177 0.3092 0.056 Uiso 1 1 calc R
C4 C -0.0234(4) 0.5384(5) 0.19277(17) 0.0469(8) Uani 1 1 d .
H4 H -0.1029 0.4837 0.1786 0.056 Uiso 1 1 calc R
C5 C 0.0569(3) 0.6205(4) 0.15592(14) 0.0358(6) Uani 1 1 d .
C12 C 0.3422(4) 1.0977(5) 0.21186(16) 0.0450(8) Uani 1 1 d .
C3 C 0.0155(4) 0.5384(5) 0.25032(18) 0.0523(9) Uani 1 1 d .
H3 H -0.0385 0.4853 0.2753 0.063 Uiso 1 1 calc R
C11 C 0.5891(4) 0.9495(5) 0.09654(17) 0.0501(9) Uani 1 1 d .
H11 H 0.6161 1.0107 0.1281 0.060 Uiso 1 1 calc R
C13 C 0.3318(5) 1.2437(5) 0.2427(2) 0.0623(11) Uani 1 1 d .
H13A H 0.2605 1.3080 0.2236 0.093 Uiso 1 1 calc R
H13B H 0.4207 1.2969 0.2442 0.093 Uiso 1 1 calc R
H13C H 0.3073 1.2224 0.2807 0.093 Uiso 1 1 calc R
O1 O 0.4560(4) 0.5488(4) 0.16010(17) 0.0750(10) Uani 1 1 d .
O4 O 0.6491(4) 0.5357(5) 0.1044(2) 0.1004(15) Uani 1 1 d .
O2 O 0.4606(4) 0.3741(6) 0.08592(18) 0.0939(13) Uani 1 1 d .
O3 O 0.6057(6) 0.3353(6) 0.16760(18) 0.1095(17) Uani 1 1 d .
O5 O 0.0515(7) 0.9930(5) 0.1073(2) 0.126(2) Uani 1 1 d D
O6 O 0.1060(5) 1.2477(5) 0.13053(17) 0.0887(12) Uani 1 1 d D
O7 O -0.0680(7) 1.1958(7) 0.0604(4) 0.193(4) Uani 1 1 d D
Cl2 Cl 0.06345(9) 1.14441(11) 0.08425(4) 0.0448(2) Uani 1 1 d D
O8 O 0.1749(9) 1.1440(15) 0.0486(4) 0.253(7) Uani 1 1 d D
H14 H 0.162(5) 0.808(5) 0.039(2) 0.052(12) Uiso 1 1 d .
H10 H 0.757(4) 0.948(5) 0.0450(18) 0.045(11) Uiso 1 1 d .

loop_
_atom_site_aniso_label
_atom_site_aniso_U_11
_atom_site_aniso_U_22
_atom_site_aniso_U_33
_atom_site_aniso_U_23
_atom_site_aniso_U_13
_atom_site_aniso_U_12
Cu1 0.0396(2) 0.0410(3) 0.0305(2) -0.00460(15) 0.00179(15) -0.01135(16)
Cl1 0.0424(4) 0.0506(5) 0.0391(4) 0.0023(3) -0.0018(3) 0.0077(3)
N1 0.0318(12) 0.0359(14) 0.0332(13) -0.0025(10) 0.0014(10) -0.0017(10)
N2 0.0380(13) 0.0373(14) 0.0328(13) -0.0031(11) -0.0014(10) -0.0044(11)
N3 0.0408(14) 0.0436(16) 0.0361(14) -0.0003(12) 0.0022(11) -0.0091(12)
C10 0.0405(18) 0.052(2) 0.059(2) 0.0122(18) 0.0010(16) -0.0092(16)
N5 0.0509(16) 0.0455(17) 0.0399(16) -0.0065(13) 0.0031(12) -0.0106(13)
C9 0.0378(15) 0.0367(16) 0.0353(16) 0.0058(13) 0.0031(12) -0.0006(12)
N4 0.0450(15) 0.0462(17) 0.0446(17) 0.0067(13) 0.0116(13) 0.0008(12)
C6 0.0324(15) 0.052(2) 0.0436(18) -0.0034(16) -0.0029(13) -0.0097(14)
C8 0.0424(16) 0.0416(18) 0.0339(16) -0.0038(13) 0.0051(13) -0.0032(13)
C1 0.0370(15) 0.0451(19) 0.0369(17) -0.0015(14) 0.0030(12) -0.0015(13)
C7 0.0445(17) 0.0442(19) 0.0373(17) -0.0086(14) 0.0000(13) -0.0118(14)
C2 0.0515(19) 0.051(2) 0.0379(18) 0.0022(15) 0.0094(14) 0.0032(16)
C4 0.0383(16) 0.050(2) 0.053(2) -0.0038(17) 0.0088(14) -0.0112(15)
C5 0.0302(13) 0.0355(16) 0.0415(17) -0.0044(13) 0.0019(12) -0.0001(12)
C12 0.0464(18) 0.048(2) 0.0408(18) -0.0031(16) 0.0012(14) -0.0077(15)
C3 0.051(2) 0.058(2) 0.050(2) 0.0032(18) 0.0205(17) -0.0078(17)
C11 0.0470(19) 0.056(2) 0.047(2) 0.0011(17) -0.0007(15) -0.0169(17)
C13 0.078(3) 0.045(2) 0.064(3) -0.015(2) 0.006(2) -0.005(2)
O1 0.082(2) 0.067(2) 0.079(2) -0.0074(18) 0.0235(19) 0.0196(17)
O4 0.071(2) 0.088(3) 0.147(4) 0.009(3) 0.043(3) -0.009(2)
O2 0.076(2) 0.123(4) 0.078(3) -0.038(3) -0.019(2) 0.003(2)
O3 0.131(4) 0.130(4) 0.067(2) 0.033(2) 0.003(2) 0.074(3)
O5 0.220(6) 0.047(2) 0.106(4) 0.011(2) -0.029(4) -0.008(3)
O6 0.118(3) 0.061(2) 0.084(3) -0.012(2) -0.008(2) 0.004(2)
O7 0.149(6) 0.113(5) 0.294(10) 0.025(5) -0.131(6) 0.025(4)
Cl2 0.0428(4) 0.0461(5) 0.0456(5) 0.0034(4) 0.0039(3) 0.0029(3)
O8 0.150(6) 0.411(16) 0.217(9) -0.163(10) 0.129(7) -0.116(8)

loop_
_atom_type_symbol
_atom_type_description
_atom_type_scat_dispersion_real
_atom_type_scat_dispersion_imag
_atom_type_scat_source
C C 0.0033 0.0016 'International Tables Vol C Tables 4.2.6.8 and 6.1.1.4'
H H 0.0000 0.0000 'International Tables Vol C Tables 4.2.6.8 and 6.1.1.4'
N N 0.0061 0.0033 'International Tables Vol C Tables 4.2.6.8 and 6.1.1.4'
O O 0.0106 0.0060 'International Tables Vol C Tables 4.2.6.8 and 6.1.1.4'
Cl Cl 0.1484 0.1585 'International Tables Vol C Tables 4.2.6.8 and 6.1.1.4'
Cu Cu 0.3201 1.2651 'International Tables Vol C Tables 4.2.6.8 and 6.1.1.4'

loop_
_geom_angle_atom_site_label_1
_geom_angle_atom_site_label_2
_geom_angle_atom_site_label_3
_geom_angle
N3 Cu1 N1 161.58(12)
N3 Cu1 N2 82.72(12)
N1 Cu1 N2 96.34(11)
N3 Cu1 N5 93.24(12)
N1 Cu1 N5 94.11(12)
N2 Cu1 N5 158.08(13)
O3 Cl1 O2 109.9(3)
O3 Cl1 O4 111.4(3)
O2 Cl1 O4 107.2(3)
O3 Cl1 O1 109.7(3)
O2 Cl1 O1 108.2(2)
O4 Cl1 O1 110.3(3)
C1 N1 C5 118.9(3)
C1 N1 Cu1 115.9(2)
C5 N1 Cu1 125.1(2)
C7 N2 C8 112.2(3)
C7 N2 Cu1 115.7(2)
C8 N2 Cu1 111.5(2)
C9 N3 C11 107.1(3)
C9 N3 Cu1 114.0(2)
C11 N3 Cu1 137.9(3)
C11 C10 N4 106.6(3)
C12 N5 Cu1 160.7(3)
N3 C9 N4 110.2(3)
N3 C9 C8 120.7(3)
N4 C9 C8 129.0(3)
C9 N4 C10 108.0(3)
C5 C6 C7 114.2(3)
N2 C8 C9 107.0(3)
N1 C1 C2 123.0(3)
N2 C7 C6 110.4(3)
C1 C2 C3 118.4(4)
C3 C4 C5 119.7(3)
N1 C5 C4 120.4(3)
N1 C5 C6 119.3(3)
C4 C5 C6 120.4(3)
N5 C12 C13 177.3(4)
C2 C3 C4 119.6(3)
C10 C11 N3 108.1(3)
O7 Cl2 O8 117.0(8)
O7 Cl2 O5 110.3(4)
O8 Cl2 O5 108.3(6)
O7 Cl2 O6 107.4(4)
O8 Cl2 O6 105.9(4)
O5 Cl2 O6 107.5(3)

loop_
_geom_bond_atom_site_label_1
_geom_bond_atom_site_label_2
_geom_bond_distance
Cu1 N3 1.943(3)
Cu1 N1 1.998(3)
Cu1 N2 2.016(3)
Cu1 N5 2.016(3)
Cl1 O3 1.403(4)
Cl1 O2 1.413(4)
Cl1 O4 1.423(4)
Cl1 O1 1.434(3)
N1 C1 1.346(4)
N1 C5 1.350(4)
N2 C7 1.475(4)
N2 C8 1.486(4)
N3 C9 1.312(4)
N3 C11 1.388(4)
C10 C11 1.353(6)
C10 N4 1.370(5)
N5 C12 1.128(5)
C9 N4 1.339(4)
C9 C8 1.490(5)
C6 C5 1.501(5)
C6 C7 1.521(5)
C1 C2 1.371(5)
C2 C3 1.372(6)
C4 C3 1.379(6)
C4 C5 1.393(5)
C12 C13 1.456(6)
O5 Cl2 1.416(4)
O6 Cl2 1.440(3)
O7 Cl2 1.403(4)
Cl2 O8 1.405(4)
